data_4003373
loop_
_publ_author_name
'Lermer, Claudia'
'Senocrate, Alessandro'
'Moudrakovski, Igor'
'Seewald, Tobias'
'Hatz, Anna-Katharina'
'Mayer, Peter'
'Pielnhofer, Florian'
'Jaser, Julian A.'
'Schmidt-Mende, Lukas'
'Maier, Joachim'
'Lotsch, Bettina V.'

_publ_section_title
;
 Completing the Picture of 2-(Aminomethylpyridinium) Lead Hybrid
 Perovskites: Insights into Structure, Conductivity Behavior, and Optical
 Properties
;
_journal_issue 18
_journal_name_full 'Chemistry of Materials'
_journal_page_first 6289
_journal_paper_doi 10.1021/acs.chemmater.8b01840
_journal_volume 30
_journal_year 2018
_chemical_formula_moiety 'Br4 Pb, C6 H10 N2'
_chemical_formula_sum 'C6 H10 Br4 N2 Pb'
_chemical_formula_weight 636.99
_chemical_name_common CLF35
_space_group_crystal_system orthorhombic
_space_group_IT_number 61
_space_group_name_Hall '-P 2ac 2ab'
_space_group_name_H-M_alt 'P b c a'
_atom_sites_solution_hydrogens geom
_audit_block_code PbBr4_C6H10N2_vv196_lotsch
_audit_creation_method 'APEX3 v2016.5-0'
_audit_update_record 17-Mar-17
_cell_angle_alpha 90
_cell_angle_beta 90
_cell_angle_gamma 90
_cell_formula_units_Z 8
_cell_length_a 17.3765(3)
_cell_length_b 8.23970(10)
_cell_length_c 18.7056(4)
_cell_measurement_reflns_used 9924
_cell_measurement_temperature 296.(2)
_cell_measurement_theta_max 30.3456
_cell_measurement_theta_min 2.9447
_cell_volume 2678.21(8)
_computing_cell_refinement 'SAINT V8.37A (Bruker AXS Inc., 2015)'
_computing_data_collection 'APEX3 v2016.5-0, Bruker AXS (2016)'
_computing_data_reduction 'SAINT V8.37A (Bruker AXS Inc., 2015)'
_computing_molecular_graphics 'shelXle (C.B. Huebschle, rev 786)'
_computing_structure_refinement 'SHELXL-2014/7 (Sheldrick, 2014)'
_computing_structure_solution 'XT, VERSION 2014/5'
_diffrn_ambient_temperature 296.(2)
_diffrn_detector_area_resol_mean 7.4074
_diffrn_measured_fraction_theta_full 0.998
_diffrn_measured_fraction_theta_max 0.999
_diffrn_measurement_device 'fixed-chi three-circle diffractometer'
_diffrn_measurement_device_type 'Bruker D8 Venture TXS'
_diffrn_measurement_method 'mix of phi and omega scans'
_diffrn_radiation_monochromator 'focusing mirrors'
_diffrn_radiation_type MoK\a
_diffrn_radiation_wavelength 0.71073
_diffrn_reflns_av_R_equivalents 0.0488
_diffrn_reflns_av_unetI/netI 0.0245
_diffrn_reflns_Laue_measured_fraction_full 0.998
_diffrn_reflns_Laue_measured_fraction_max 0.999
_diffrn_reflns_limit_h_max 24
_diffrn_reflns_limit_h_min -24
_diffrn_reflns_limit_k_max 11
_diffrn_reflns_limit_k_min -11
_diffrn_reflns_limit_l_max 26
_diffrn_reflns_limit_l_min -26
_diffrn_reflns_number 47304
_diffrn_reflns_point_group_measured_fraction_full 0.998
_diffrn_reflns_point_group_measured_fraction_max 0.999
_diffrn_reflns_theta_full 25.242
_diffrn_reflns_theta_max 30.505
_diffrn_reflns_theta_min 3.200
_diffrn_source 'rotating anode (TXS)'
_diffrn_source_current 50
_diffrn_source_power 2.5
_diffrn_source_type 'Bruker TXS'
_diffrn_source_voltage 50
_exptl_absorpt_coefficient_mu 24.498
_exptl_absorpt_correction_T_max 0.4935
_exptl_absorpt_correction_T_min 0.3259
_exptl_absorpt_correction_type multi-scan
_exptl_absorpt_process_details
;
SADABS-2016/2 - Bruker AXS area detector scaling and absorption correction
;
_exptl_crystal_colour yellow
_exptl_crystal_density_diffrn 3.160
_exptl_crystal_density_method 'not measured'
_exptl_crystal_description block
_exptl_crystal_F_000 2256
_exptl_crystal_size_max 0.040
_exptl_crystal_size_mid 0.020
_exptl_crystal_size_min 0.020
_refine_diff_density_max 1.742
_refine_diff_density_min -1.588
_refine_diff_density_rms 0.172
_refine_ls_extinction_method none
_refine_ls_goodness_of_fit_ref 1.038
_refine_ls_hydrogen_treatment constr
_refine_ls_matrix_type full
_refine_ls_number_parameters 119
_refine_ls_number_reflns 4084
_refine_ls_number_restraints 0
_refine_ls_restrained_S_all 1.038
_refine_ls_R_factor_all 0.0458
_refine_ls_R_factor_gt 0.0288
_refine_ls_shift/su_max 0.002
_refine_ls_shift/su_mean 0.000
_refine_ls_structure_factor_coef Fsqd
_refine_ls_weighting_details 'w=1/[\s^2^(Fo^2^)+(0.0166P)^2^+14.0185P] where P=(Fo^2^+2Fc^2^)/3'
_refine_ls_weighting_scheme calc
_refine_ls_wR_factor_gt 0.0563
_refine_ls_wR_factor_ref 0.0626
_reflns_Friedel_coverage 0.000
_reflns_number_gt 3103
_reflns_number_total 4084
_reflns_threshold_expression 'I > 2\s(I)'
_cod_data_source_file cm8b01840_si_006.cif
_cod_data_source_block vv196
_cod_depositor_comments
;
The following automatic conversions were performed:

data item '_exptl_absorpt_correction_type' value 'Multi-Scan' was
changed to 'multi-scan' in accordance with the
/home/saulius/struct/COD-crude-data/automatic-downloads/DataCite-retrospective/ACS/depositions/lib/dictionaries/cif_core.dic
dictionary named 'cif_core.dic' version 2.4.2 last updated on
2011-04-26.

Automatic conversion script
Id: cif_fix_values 6909 2019-04-08 15:41:33Z antanas 
;
_cod_database_code 4003373
_shelx_estimated_absorpt_t_min 0.441
_shelx_estimated_absorpt_t_max 0.640
_shelx_space_group_comment
;
The symmetry employed for this shelxl refinement is uniquely defined
by the following loop, which should always be used as a source of
symmetry information in preference to the above space-group names.
They are only intended as comments.
;

loop_
_space_group_symop_operation_xyz
'x, y, z'
'-x+1/2, -y, z+1/2'
'-x, y+1/2, -z+1/2'
'x+1/2, -y+1/2, -z'
'-x, -y, -z'
'x-1/2, y, -z-1/2'
'x, -y-1/2, z-1/2'
'-x-1/2, y-1/2, z'

loop_
_atom_site_label
_atom_site_type_symbol
_atom_site_fract_x
_atom_site_fract_y
_atom_site_fract_z
_atom_site_U_iso_or_equiv
_atom_site_adp_type
_atom_site_occupancy
_atom_site_site_symmetry_order
_atom_site_calc_flag
_atom_site_refinement_flags_posn
_atom_site_refinement_flags_adp
Pb1 Pb 0.37761(2) 0.62138(2) 0.26894(2) 0.02777(5) Uani 1 1 d . .
C1 C 0.3686(5) 0.4237(11) 0.5931(4) 0.083(3) Uani 1 1 d . .
H1A H 0.4185 0.4745 0.5989 0.099 Uiso 1 1 calc R U
H1B H 0.3310 0.5079 0.5835 0.099 Uiso 1 1 calc R U
N1 N 0.3489(5) 0.3406(9) 0.6547(4) 0.090(2) Uani 1 1 d . .
H11 H 0.3103 0.2726 0.6454 0.135 Uiso 1 1 calc R U
H12 H 0.3342 0.4110 0.6881 0.135 Uiso 1 1 calc R U
H13 H 0.3894 0.2847 0.6703 0.135 Uiso 1 1 calc R U
Br1 Br 0.40030(4) 0.64097(9) 0.42796(3) 0.05623(17) Uani 1 1 d . .
Br2 Br 0.49695(4) 0.86953(8) 0.24497(5) 0.0714(2) Uani 1 1 d . .
C2 C 0.3711(3) 0.2986(9) 0.5280(3) 0.0506(15) Uani 1 1 d . .
N2 N 0.4392(3) 0.2465(7) 0.5038(3) 0.0485(12) Uani 1 1 d . .
H2 H 0.4799 0.2710 0.5277 0.058 Uiso 1 1 calc R U
Br3 Br 0.34880(4) 0.59468(9) 0.11379(3) 0.05427(17) Uani 1 1 d . .
C3 C 0.3070(3) 0.2495(8) 0.4924(3) 0.0512(15) Uani 1 1 d . .
H3 H 0.2586 0.2801 0.5088 0.061 Uiso 1 1 calc R U
Br4 Br 0.26021(3) 0.88599(7) 0.27321(3) 0.04528(13) Uani 1 1 d . .
C4 C 0.3134(4) 0.1542(8) 0.4317(3) 0.0517(15) Uani 1 1 d . .
H4 H 0.2696 0.1203 0.4074 0.062 Uiso 1 1 calc R U
C5 C 0.3848(4) 0.1101(8) 0.4077(4) 0.0537(16) Uani 1 1 d . .
H5 H 0.3900 0.0477 0.3665 0.064 Uiso 1 1 calc R U
C6 C 0.4471(3) 0.1580(8) 0.4442(4) 0.0540(16) Uani 1 1 d . .
H6 H 0.4959 0.1298 0.4281 0.065 Uiso 1 1 calc R U

loop_
_atom_site_aniso_label
_atom_site_aniso_U_11
_atom_site_aniso_U_22
_atom_site_aniso_U_33
_atom_site_aniso_U_23
_atom_site_aniso_U_13
_atom_site_aniso_U_12
Pb1 0.02284(8) 0.02378(8) 0.03670(10) -0.00073(7) 0.00058(7) -0.00007(7)
C1 0.098(7) 0.103(7) 0.046(4) 0.007(4) -0.009(4) -0.046(5)
N1 0.119(6) 0.075(5) 0.076(5) 0.006(4) 0.003(4) 0.003(4)
Br1 0.0474(3) 0.0741(4) 0.0472(3) -0.0035(3) -0.0116(3) -0.0058(3)
Br2 0.0594(4) 0.0551(4) 0.0998(6) -0.0015(4) 0.0144(4) -0.0345(3)
C2 0.040(3) 0.069(4) 0.043(3) -0.006(3) 0.001(3) 0.001(3)
N2 0.031(2) 0.065(3) 0.050(3) 0.000(3) -0.004(2) -0.004(2)
Br3 0.0422(3) 0.0847(5) 0.0359(3) 0.0046(3) 0.0005(2) -0.0004(3)
C3 0.034(3) 0.076(5) 0.043(3) -0.005(3) 0.005(2) 0.006(3)
Br4 0.0423(3) 0.0371(3) 0.0565(3) -0.0025(3) -0.0065(2) 0.0166(2)
C4 0.048(3) 0.062(4) 0.045(3) -0.005(3) -0.006(3) -0.008(3)
C5 0.055(4) 0.059(4) 0.047(4) -0.013(3) 0.010(3) -0.002(3)
C6 0.037(3) 0.060(4) 0.065(4) -0.006(3) 0.014(3) 0.004(3)

loop_
_atom_type_symbol
_atom_type_description
_atom_type_scat_dispersion_real
_atom_type_scat_dispersion_imag
_atom_type_scat_source
C C 0.0033 0.0016 'International Tables Vol C Tables 4.2.6.8 and 6.1.1.4'
H H 0.0000 0.0000 'International Tables Vol C Tables 4.2.6.8 and 6.1.1.4'
Br Br -0.2901 2.4595 'International Tables Vol C Tables 4.2.6.8 and 6.1.1.4'
N N 0.0061 0.0033 'International Tables Vol C Tables 4.2.6.8 and 6.1.1.4'
Pb Pb -3.3944 10.1111 'International Tables Vol C Tables 4.2.6.8 and 6.1.1.4'

loop_
_geom_angle_atom_site_label_1
_geom_angle_atom_site_label_2
_geom_angle_atom_site_label_3
_geom_angle
_geom_angle_site_symmetry_1
_geom_angle_site_symmetry_3
Br2 Pb1 Br3 91.23(2) . .
Br2 Pb1 Br4 88.75(2) . .
Br3 Pb1 Br4 87.989(18) . .
Br2 Pb1 Br1 91.21(2) . .
Br3 Pb1 Br1 177.470(19) . .
Br4 Pb1 Br1 91.373(19) . .
Br2 Pb1 Br2 87.464(5) . 3_645
Br3 Pb1 Br2 89.22(2) . 3_645
Br4 Pb1 Br2 175.25(2) . 3_645
Br1 Pb1 Br2 91.58(2) . 3_645
Br2 Pb1 Br4 170.85(2) . 8_655
Br3 Pb1 Br4 81.195(17) . 8_655
Br4 Pb1 Br4 85.872(4) . 8_655
Br1 Pb1 Br4 96.319(18) . 8_655
Br2 Pb1 Br4 97.50(2) 3_645 8_655
N1 C1 C2 108.9(7) . .
N1 C1 H1A 109.9 . .
C2 C1 H1A 109.9 . .
N1 C1 H1B 109.9 . .
C2 C1 H1B 109.9 . .
H1A C1 H1B 108.3 . .
C1 N1 H11 109.5 . .
C1 N1 H12 109.5 . .
H11 N1 H12 109.5 . .
C1 N1 H13 109.5 . .
H11 N1 H13 109.5 . .
H12 N1 H13 109.5 . .
Pb1 Br2 Pb1 176.06(4) . 3_655
N2 C2 C3 117.6(6) . .
N2 C2 C1 119.3(6) . .
C3 C2 C1 122.9(6) . .
C2 N2 C6 123.1(5) . .
C2 N2 H2 118.4 . .
C6 N2 H2 118.4 . .
C2 C3 C4 120.3(6) . .
C2 C3 H3 119.9 . .
C4 C3 H3 119.9 . .
Pb1 Br4 Pb1 171.54(2) . 8_665
C5 C4 C3 119.5(6) . .
C5 C4 H4 120.2 . .
C3 C4 H4 120.2 . .
C6 C5 C4 119.1(6) . .
C6 C5 H5 120.4 . .
C4 C5 H5 120.4 . .
N2 C6 C5 120.2(6) . .
N2 C6 H6 119.9 . .
C5 C6 H6 119.9 . .

loop_
_geom_bond_atom_site_label_1
_geom_bond_atom_site_label_2
_geom_bond_distance
_geom_bond_site_symmetry_2
Pb1 Br2 2.9466(6) .
Pb1 Br3 2.9533(6) .
Pb1 Br4 2.9868(5) .
Pb1 Br1 3.0048(7) .
Pb1 Br2 3.0208(6) 3_645
Pb1 Br4 3.0828(5) 8_655
C1 N1 1.384(10) .
C1 C2 1.595(10) .
C1 H1A 0.9700 .
C1 H1B 0.9700 .
N1 H11 0.8900 .
N1 H12 0.8900 .
N1 H13 0.8900 .
Br2 Pb1 3.0208(6) 3_655
C2 N2 1.338(7) .
C2 C3 1.359(8) .
N2 C6 1.339(8) .
N2 H2 0.8600 .
C3 C4 1.386(8) .
C3 H3 0.9300 .
Br4 Pb1 3.0828(5) 8_665
C4 C5 1.367(8) .
C4 H4 0.9300 .
C5 C6 1.340(9) .
C5 H5 0.9300 .
C6 H6 0.9300 .

loop_
_geom_hbond_atom_site_label_D
_geom_hbond_atom_site_label_H
_geom_hbond_atom_site_label_A
_geom_hbond_distance_DH
_geom_hbond_distance_HA
_geom_hbond_distance_DA
_geom_hbond_angle_DHA
_geom_hbond_site_symmetry_A
N1 H11 Br3 0.89 3.03 3.559(8) 119.8 2_565
N1 H11 Br4 0.89 2.99 3.463(7) 115.2 2_565
N1 H12 Br4 0.89 2.64 3.516(7) 167.1 7_576
N1 H13 Br2 0.89 2.83 3.701(8) 165.1 5_666
N2 H2 Br1 0.86 2.36 3.204(5) 168.9 5_666

loop_
_geom_torsion_atom_site_label_1
_geom_torsion_atom_site_label_2
_geom_torsion_atom_site_label_3
_geom_torsion_atom_site_label_4
_geom_torsion
N1 C1 C2 N2 -102.8(8)
N1 C1 C2 C3 81.5(10)
C3 C2 N2 C6 4.4(10)
C1 C2 N2 C6 -171.4(6)
N2 C2 C3 C4 -2.5(10)
C1 C2 C3 C4 173.2(7)
C2 C3 C4 C5 -0.2(11)
C3 C4 C5 C6 1.1(11)
C2 N2 C6 C5 -3.6(10)
C4 C5 C6 N2 0.7(11)
